data_7701430
loop_
_publ_author_name
'Tshentu, Zenixole'
'Dembaremba, Tendai'
'Correia, Isabel'
'Pessoa, Jo\~ao Costa'
'Gerber, Wilhelmus Jacobus'
'Kuznetsov, Maxim L.'
'Hosten, Eric Cyriel'
'Ogunlaja, Adeniyi'

_publ_section_title
;
 New V(IV)O-complexes for oxidative desulfurization of refractory sulfur
 compounds in fuel: synthesis, structure, reactivity trend and mechanistic
 studies
;
_journal_name_full 'Dalton Transactions'
_journal_paper_doi 10.1039/C9DT02505G
_journal_year 2019
_chemical_formula_moiety 'C18 H15 N4 O4 V'
_chemical_formula_sum 'C18 H15 N4 O4 V'
_chemical_formula_weight 402.28
_space_group_crystal_system orthorhombic
_space_group_IT_number 19
_space_group_name_Hall 'P 2ac 2ab'
_space_group_name_H-M_alt 'P 21 21 21'
_symmetry_space_group_name_Hall 'P 2ac 2ab'
_symmetry_space_group_name_H-M 'P 21 21 21'
_atom_sites_solution_hydrogens geom
_atom_sites_solution_primary dual
_audit_creation_method SHELXL-2018/3
_audit_update_record
;
2019-09-05 deposited with the CCDC.    2019-10-24 downloaded from the CCDC.
;
_cell_angle_alpha 90
_cell_angle_beta 90
_cell_angle_gamma 90
_cell_formula_units_Z 4
_cell_length_a 7.2579(3)
_cell_length_b 13.8117(5)
_cell_length_c 16.2980(6)
_cell_measurement_reflns_used 7346
_cell_measurement_temperature 200(2)
_cell_measurement_theta_max 28.28
_cell_measurement_theta_min 2.95
_cell_volume 1633.78(11)
_computing_cell_refinement 'APEX2 v2011.4-1 (Bruker AXS)'
_computing_data_collection 'Bruker Instrument Service v2011.4.0.0'
_computing_data_reduction 'SAINT V7.68A (Bruker AXS, 2009)'
_computing_molecular_graphics 'Ortep-3 for Windows (Farrugia, 2012)'
_computing_publication_material 'PLATON (Spek, 2009) and MERCURY (Macrae, 2008)'
_computing_structure_refinement 'SHELXL-2018/3 (Sheldrick, 2015) and ShelXle (H\"ubschle, 2011)'
_computing_structure_solution 'SHELXT-2018/2 (Sheldrick, 2015)'
_diffrn_ambient_temperature 200(2)
_diffrn_detector_area_resol_mean 8.3333
_diffrn_measured_fraction_theta_full 1.000
_diffrn_measured_fraction_theta_max 0.998
_diffrn_measurement_device_type 'Bruker APEX-II CCD'
_diffrn_measurement_method '\f and \w scans'
_diffrn_radiation_monochromator graphite
_diffrn_radiation_source 'sealed tube'
_diffrn_radiation_type MoK\a
_diffrn_radiation_wavelength 0.71073
_diffrn_reflns_av_R_equivalents 0.0229
_diffrn_reflns_av_unetI/netI 0.0236
_diffrn_reflns_Laue_measured_fraction_full 1.000
_diffrn_reflns_Laue_measured_fraction_max 0.998
_diffrn_reflns_limit_h_max 9
_diffrn_reflns_limit_h_min -9
_diffrn_reflns_limit_k_max 18
_diffrn_reflns_limit_k_min -18
_diffrn_reflns_limit_l_max 21
_diffrn_reflns_limit_l_min -21
_diffrn_reflns_number 15488
_diffrn_reflns_point_group_measured_fraction_full 1.000
_diffrn_reflns_point_group_measured_fraction_max 0.996
_diffrn_reflns_theta_full 25.242
_diffrn_reflns_theta_max 28.331
_diffrn_reflns_theta_min 1.933
_exptl_absorpt_coefficient_mu 0.643
_exptl_absorpt_correction_T_max 1.0000
_exptl_absorpt_correction_T_min 0.9056
_exptl_absorpt_correction_type numerical
_exptl_absorpt_process_details 'SADABS V2008/1 (Bruker AXS)'
_exptl_crystal_colour yellow
_exptl_crystal_density_diffrn 1.635
_exptl_crystal_density_method 'not measured'
_exptl_crystal_description needle
_exptl_crystal_F_000 824
_exptl_crystal_size_max 0.361
_exptl_crystal_size_mid 0.146
_exptl_crystal_size_min 0.121
_refine_diff_density_max 0.492
_refine_diff_density_min -0.240
_refine_diff_density_rms 0.051
_refine_ls_abs_structure_details
;
 Refined as an inversion twin.
;
_refine_ls_abs_structure_Flack 0.48(2)
_refine_ls_extinction_method none
_refine_ls_goodness_of_fit_ref 1.075
_refine_ls_hydrogen_treatment constr
_refine_ls_matrix_type full
_refine_ls_number_parameters 245
_refine_ls_number_reflns 4064
_refine_ls_number_restraints 0
_refine_ls_restrained_S_all 1.075
_refine_ls_R_factor_all 0.0330
_refine_ls_R_factor_gt 0.0285
_refine_ls_shift/su_max 0.000
_refine_ls_shift/su_mean 0.000
_refine_ls_structure_factor_coef Fsqd
_refine_ls_weighting_details 'w=1/[\s^2^(Fo^2^)+(0.0415P)^2^+0.4518P] where P=(Fo^2^+2Fc^2^)/3'
_refine_ls_weighting_scheme calc
_refine_ls_wR_factor_gt 0.0744
_refine_ls_wR_factor_ref 0.0763
_reflns_Friedel_coverage 0.743
_reflns_Friedel_fraction_full 1.000
_reflns_Friedel_fraction_max 0.994
_reflns_number_gt 3756
_reflns_number_total 4064
_reflns_threshold_expression 'I > 2\s(I)'
_cod_data_source_file c9dt02505g2.cif
_cod_data_source_block ga314
_cod_database_code 7701430
_shelx_shelxl_version_number 2018/3
_shelx_space_group_comment
;
The symmetry employed for this shelxl refinement is uniquely defined
by the following loop, which should always be used as a source of
symmetry information in preference to the above space-group names.
They are only intended as comments.
;
_shelx_estimated_absorpt_t_min 0.801
_shelx_estimated_absorpt_t_max 0.926

loop_
_space_group_symop_operation_xyz
'x, y, z'
'-x+1/2, -y, z+1/2'
'x+1/2, -y+1/2, -z'
'-x, y+1/2, -z+1/2'

loop_
_atom_site_label
_atom_site_type_symbol
_atom_site_fract_x
_atom_site_fract_y
_atom_site_fract_z
_atom_site_U_iso_or_equiv
_atom_site_adp_type
_atom_site_occupancy
_atom_site_site_symmetry_order
_atom_site_calc_flag
_atom_site_refinement_flags_posn
_atom_site_refinement_flags_adp
V1 V 0.77506(6) 0.16576(3) 0.32456(2) 0.01911(11) Uani 1 1 d . .
O1 O 0.9647(3) 0.10568(13) 0.34342(13) 0.0309(5) Uani 1 1 d . .
O2 O 0.6870(3) 0.11955(15) 0.24095(12) 0.0357(5) Uani 1 1 d . .
O11 O 0.6032(3) 0.11082(12) 0.40373(12) 0.0227(4) Uani 1 1 d . .
O21 O 0.7435(3) 0.27375(12) 0.40138(10) 0.0218(4) Uani 1 1 d . .
N11 N 0.7706(3) 0.04777(15) 0.64141(13) 0.0228(4) Uani 1 1 d . .
H11 H 0.775707 -0.009129 0.665600 0.027 Uiso 1 1 calc R U
N12 N 0.7286(3) 0.15926(15) 0.55103(12) 0.0222(4) Uani 1 1 d . .
H12 H 0.700820 0.188617 0.504737 0.027 Uiso 1 1 calc R U
N21 N 0.9633(3) 0.41603(14) 0.19880(13) 0.0187(4) Uani 1 1 d . .
H21 H 0.970915 0.478860 0.190482 0.022 Uiso 1 1 calc R U
N22 N 0.8902(3) 0.27628(14) 0.25417(13) 0.0167(4) Uani 1 1 d . .
C11 C 0.6525(4) -0.00917(18) 0.50580(16) 0.0203(5) Uani 1 1 d . .
C12 C 0.6425(4) -0.10673(19) 0.52864(17) 0.0247(6) Uani 1 1 d . .
H12A H 0.691257 -0.126407 0.580101 0.030 Uiso 1 1 calc R U
C13 C 0.5636(4) -0.1745(2) 0.47795(18) 0.0299(6) Uani 1 1 d . .
H13 H 0.557423 -0.240376 0.494595 0.036 Uiso 1 1 calc R U
C14 C 0.4925(4) -0.14665(19) 0.40214(18) 0.0274(6) Uani 1 1 d . .
H14 H 0.433348 -0.192975 0.368058 0.033 Uiso 1 1 calc R U
C15 C 0.5081(4) -0.05148(19) 0.37645(16) 0.0236(5) Uani 1 1 d . .
H15 H 0.462811 -0.033362 0.323965 0.028 Uiso 1 1 calc R U
C16 C 0.5902(4) 0.01868(18) 0.42711(16) 0.0203(5) Uani 1 1 d . .
C17 C 0.7174(4) 0.06347(18) 0.56381(15) 0.0201(5) Uani 1 1 d . .
C18 C 0.8160(4) 0.13486(19) 0.67732(18) 0.0259(5) Uani 1 1 d . .
H18 H 0.858110 0.143870 0.731988 0.031 Uiso 1 1 calc R U
C19 C 0.7901(4) 0.20490(19) 0.62103(16) 0.0256(5) Uani 1 1 d . .
H19 H 0.810215 0.272341 0.628165 0.031 Uiso 1 1 calc R U
C21 C 0.7340(4) 0.36968(16) 0.39880(15) 0.0181(5) Uani 1 1 d . .
C22 C 0.6694(4) 0.42088(19) 0.46741(16) 0.0223(5) Uani 1 1 d . .
H22 H 0.637834 0.386726 0.516013 0.027 Uiso 1 1 calc R U
C23 C 0.6512(4) 0.52041(19) 0.46503(17) 0.0252(6) Uani 1 1 d . .
H23 H 0.609225 0.553964 0.512346 0.030 Uiso 1 1 calc R U
C24 C 0.6935(4) 0.57197(18) 0.39453(18) 0.0269(6) Uani 1 1 d . .
H24 H 0.675373 0.640051 0.392670 0.032 Uiso 1 1 calc R U
C25 C 0.7620(3) 0.52367(16) 0.32719(17) 0.0218(5) Uani 1 1 d . .
H25 H 0.792583 0.558901 0.279018 0.026 Uiso 1 1 calc R U
C26 C 0.7873(3) 0.42274(15) 0.32900(15) 0.0168(4) Uani 1 1 d . .
C27 C 0.8750(3) 0.37251(16) 0.26171(15) 0.0163(5) Uani 1 1 d . .
C28 C 1.0392(3) 0.34529(18) 0.14994(15) 0.0209(5) Uani 1 1 d . .
H28 H 1.110128 0.354767 0.101607 0.025 Uiso 1 1 calc R U
C29 C 0.9931(3) 0.25987(17) 0.18424(16) 0.0203(5) Uani 1 1 d . .
H29 H 1.026158 0.197968 0.163530 0.024 Uiso 1 1 calc R U

loop_
_atom_site_aniso_label
_atom_site_aniso_U_11
_atom_site_aniso_U_22
_atom_site_aniso_U_33
_atom_site_aniso_U_23
_atom_site_aniso_U_13
_atom_site_aniso_U_12
V1 0.0303(2) 0.01278(17) 0.01428(18) -0.00128(15) 0.00185(16) -0.00148(16)
O1 0.0373(11) 0.0197(9) 0.0356(12) 0.0037(8) 0.0060(9) 0.0079(8)
O2 0.0545(14) 0.0323(10) 0.0204(10) -0.0042(8) 0.0012(9) -0.0217(10)
O11 0.0298(10) 0.0172(8) 0.0211(9) 0.0040(7) 0.0027(8) 0.0001(7)
O21 0.0350(11) 0.0150(7) 0.0154(8) -0.0003(6) 0.0031(8) 0.0024(7)
N11 0.0261(11) 0.0251(10) 0.0171(10) 0.0031(8) 0.0032(9) 0.0008(9)
N12 0.0275(11) 0.0206(9) 0.0184(10) -0.0005(8) -0.0002(8) 0.0018(10)
N21 0.0239(11) 0.0136(9) 0.0186(10) 0.0012(8) 0.0003(8) -0.0017(8)
N22 0.0214(10) 0.0135(9) 0.0154(10) -0.0014(7) 0.0011(8) 0.0008(8)
C11 0.0228(12) 0.0192(11) 0.0189(12) 0.0003(9) 0.0056(10) -0.0011(10)
C12 0.0327(14) 0.0219(12) 0.0194(13) 0.0039(10) 0.0071(10) 0.0014(11)
C13 0.0413(16) 0.0187(12) 0.0296(15) 0.0024(11) 0.0118(12) -0.0022(12)
C14 0.0322(14) 0.0220(13) 0.0280(14) -0.0052(10) 0.0068(11) -0.0068(11)
C15 0.0256(14) 0.0248(13) 0.0204(13) 0.0010(10) 0.0017(10) -0.0035(10)
C16 0.0207(12) 0.0188(11) 0.0215(13) 0.0007(9) 0.0051(10) 0.0009(10)
C17 0.0192(11) 0.0229(11) 0.0182(11) 0.0008(9) 0.0044(10) 0.0020(10)
C18 0.0268(13) 0.0309(12) 0.0201(12) -0.0036(10) 0.0022(11) -0.0013(10)
C19 0.0283(14) 0.0245(12) 0.0240(13) -0.0054(10) 0.0007(11) 0.0023(11)
C21 0.0194(12) 0.0159(10) 0.0189(11) -0.0024(8) -0.0021(9) 0.0002(9)
C22 0.0251(13) 0.0240(12) 0.0179(12) -0.0032(10) 0.0008(10) 0.0018(10)
C23 0.0254(14) 0.0230(12) 0.0274(14) -0.0112(10) 0.0021(11) 0.0023(11)
C24 0.0299(15) 0.0135(11) 0.0374(15) -0.0072(10) 0.0031(12) 0.0013(10)
C25 0.0254(13) 0.0136(9) 0.0265(12) -0.0023(9) 0.0017(12) -0.0013(9)
C26 0.0184(10) 0.0143(9) 0.0175(11) -0.0030(8) -0.0004(10) -0.0011(8)
C27 0.0175(12) 0.0148(10) 0.0165(12) -0.0009(9) -0.0007(9) 0.0000(9)
C28 0.0227(12) 0.0245(12) 0.0155(11) -0.0001(9) 0.0024(8) 0.0002(10)
C29 0.0249(12) 0.0189(11) 0.0171(12) -0.0047(9) 0.0021(10) 0.0021(9)

loop_
_atom_type_symbol
_atom_type_description
_atom_type_scat_dispersion_real
_atom_type_scat_dispersion_imag
_atom_type_scat_source
C C 0.0033 0.0016 'International Tables Vol C Tables 4.2.6.8 and 6.1.1.4'
H H 0.0000 0.0000 'International Tables Vol C Tables 4.2.6.8 and 6.1.1.4'
N N 0.0061 0.0033 'International Tables Vol C Tables 4.2.6.8 and 6.1.1.4'
O O 0.0106 0.0060 'International Tables Vol C Tables 4.2.6.8 and 6.1.1.4'
V V 0.3005 0.5294 'International Tables Vol C Tables 4.2.6.8 and 6.1.1.4'

loop_
_geom_angle_atom_site_label_1
_geom_angle_atom_site_label_2
_geom_angle_atom_site_label_3
_geom_angle
O2 V1 O1 106.70(12)
O2 V1 O11 98.61(10)
O1 V1 O11 102.50(9)
O2 V1 O21 141.58(11)
O1 V1 O21 111.36(10)
O11 V1 O21 78.38(8)
O2 V1 N22 89.08(9)
O1 V1 N22 97.91(9)
O11 V1 N22 155.00(8)
O21 V1 N22 80.87(8)
C16 O11 V1 127.37(17)
C21 O21 V1 138.17(16)
C17 N11 C18 109.2(2)
C17 N11 H11 125.4
C18 N11 H11 125.4
C17 N12 C19 110.0(2)
C17 N12 H12 125.0
C19 N12 H12 125.0
C27 N21 C28 108.3(2)
C27 N21 H21 125.9
C28 N21 H21 125.9
C27 N22 C29 106.4(2)
C27 N22 V1 130.05(17)
C29 N22 V1 123.41(15)
C12 C11 C16 119.1(2)
C12 C11 C17 120.5(2)
C16 C11 C17 120.3(2)
C13 C12 C11 121.2(3)
C13 C12 H12A 119.4
C11 C12 H12A 119.4
C12 C13 C14 119.9(3)
C12 C13 H13 120.0
C14 C13 H13 120.0
C15 C14 C13 120.0(3)
C15 C14 H14 120.0
C13 C14 H14 120.0
C14 C15 C16 120.8(3)
C14 C15 H15 119.6
C16 C15 H15 119.6
O11 C16 C15 121.4(2)
O11 C16 C11 119.8(2)
C15 C16 C11 118.7(2)
N11 C17 N12 106.8(2)
N11 C17 C11 126.5(2)
N12 C17 C11 126.7(2)
C19 C18 N11 107.7(2)
C19 C18 H18 126.1
N11 C18 H18 126.1
C18 C19 N12 106.3(2)
C18 C19 H19 126.8
N12 C19 H19 126.8
O21 C21 C22 119.7(2)
O21 C21 C26 122.1(2)
C22 C21 C26 118.2(2)
C23 C22 C21 120.7(2)
C23 C22 H22 119.6
C21 C22 H22 119.6
C22 C23 C24 120.9(2)
C22 C23 H23 119.6
C24 C23 H23 119.6
C25 C24 C23 119.4(2)
C25 C24 H24 120.3
C23 C24 H24 120.3
C24 C25 C26 120.7(2)
C24 C25 H25 119.7
C26 C25 H25 119.7
C25 C26 C21 119.8(2)
C25 C26 C27 121.1(2)
C21 C26 C27 119.0(2)
N22 C27 N21 109.5(2)
N22 C27 C26 125.6(2)
N21 C27 C26 124.9(2)
C29 C28 N21 106.4(2)
C29 C28 H28 126.8
N21 C28 H28 126.8
C28 C29 N22 109.4(2)
C28 C29 H29 125.3
N22 C29 H29 125.3

loop_
_geom_bond_atom_site_label_1
_geom_bond_atom_site_label_2
_geom_bond_distance
V1 O2 1.635(2)
V1 O1 1.636(2)
V1 O11 1.9484(19)
V1 O21 1.9607(17)
V1 N22 2.084(2)
O11 C16 1.332(3)
O21 C21 1.327(3)
N11 C17 1.340(3)
N11 C18 1.378(3)
N11 H11 0.8800
N12 C17 1.342(3)
N12 C19 1.378(3)
N12 H12 0.8800
N21 C27 1.350(3)
N21 C28 1.376(3)
N21 H21 0.8800
N22 C27 1.339(3)
N22 C29 1.381(3)
C11 C12 1.400(3)
C11 C16 1.413(4)
C11 C17 1.457(3)
C12 C13 1.374(4)
C12 H12A 0.9500
C13 C14 1.393(4)
C13 H13 0.9500
C14 C15 1.384(4)
C14 H14 0.9500
C15 C16 1.406(4)
C15 H15 0.9500
C18 C19 1.346(4)
C18 H18 0.9500
C19 H19 0.9500
C21 C22 1.404(3)
C21 C26 1.407(3)
C22 C23 1.381(4)
C22 H22 0.9500
C23 C24 1.386(4)
C23 H23 0.9500
C24 C25 1.377(4)
C24 H24 0.9500
C25 C26 1.406(3)
C25 H25 0.9500
C26 C27 1.446(3)
C28 C29 1.348(3)
C28 H28 0.9500
C29 H29 0.9500

loop_
_geom_hbond_atom_site_label_D
_geom_hbond_atom_site_label_H
_geom_hbond_atom_site_label_A
_geom_hbond_distance_DH
_geom_hbond_distance_HA
_geom_hbond_distance_DA
_geom_hbond_angle_DHA
_geom_hbond_site_symmetry_A
_geom_hbond_publ_flag
N11 H11 O2 0.88 1.98 2.840(3) 167 2_655 yes
N12 H12 O11 0.88 2.09 2.653(3) 121 . yes
N12 H12 O21 0.88 2.08 2.909(3) 157 . yes
N21 H21 O1 0.88 1.90 2.758(3) 166 4_755 yes

loop_
_geom_torsion_atom_site_label_1
_geom_torsion_atom_site_label_2
_geom_torsion_atom_site_label_3
_geom_torsion_atom_site_label_4
_geom_torsion
C16 C11 C12 C13 -3.9(4)
C17 C11 C12 C13 173.0(3)
C11 C12 C13 C14 0.3(4)
C12 C13 C14 C15 2.6(4)
C13 C14 C15 C16 -1.9(4)
V1 O11 C16 C15 -75.9(3)
V1 O11 C16 C11 106.9(2)
C14 C15 C16 O11 -178.8(3)
C14 C15 C16 C11 -1.6(4)
C12 C11 C16 O11 -178.3(2)
C17 C11 C16 O11 4.8(4)
C12 C11 C16 C15 4.5(4)
C17 C11 C16 C15 -172.5(2)
C18 N11 C17 N12 -0.2(3)
C18 N11 C17 C11 -177.8(2)
C19 N12 C17 N11 0.2(3)
C19 N12 C17 C11 177.8(2)
C12 C11 C17 N11 -0.7(4)
C16 C11 C17 N11 176.2(3)
C12 C11 C17 N12 -177.8(3)
C16 C11 C17 N12 -0.9(4)
C17 N11 C18 C19 0.1(3)
N11 C18 C19 N12 0.0(3)
C17 N12 C19 C18 -0.2(3)
V1 O21 C21 C22 165.9(2)
V1 O21 C21 C26 -14.2(4)
O21 C21 C22 C23 -177.4(3)
C26 C21 C22 C23 2.8(4)
C21 C22 C23 C24 1.0(4)
C22 C23 C24 C25 -2.8(4)
C23 C24 C25 C26 0.8(4)
C24 C25 C26 C21 3.0(4)
C24 C25 C26 C27 -174.1(2)
O21 C21 C26 C25 175.4(2)
C22 C21 C26 C25 -4.7(4)
O21 C21 C26 C27 -7.4(4)
C22 C21 C26 C27 172.5(2)
C29 N22 C27 N21 0.5(3)
V1 N22 C27 N21 -175.78(16)
C29 N22 C27 C26 -176.2(2)
V1 N22 C27 C26 7.5(4)
C28 N21 C27 N22 -0.7(3)
C28 N21 C27 C26 176.0(2)
C25 C26 C27 N22 -173.5(2)
C21 C26 C27 N22 9.3(4)
C25 C26 C27 N21 10.3(4)
C21 C26 C27 N21 -166.9(2)
C27 N21 C28 C29 0.6(3)
N21 C28 C29 N22 -0.4(3)
C27 N22 C29 C28 -0.1(3)
V1 N22 C29 C28 176.51(17)
